data_9011102
loop_
_publ_author_name
'Taga, T.'

_publ_section_title
;
 Crystal structure of Na2CO3*10H2O
;
_journal_name_full 'Acta Crystallographica, Section B'
_journal_page_first 2656
_journal_page_last 2657
_journal_paper_doi 10.1107/S0567740869006236
_journal_volume 25
_journal_year 1969
_chemical_compound_source Synthetic
_chemical_formula_sum 'C H20 Na2 O13'
_chemical_name_mineral Natron
_space_group_IT_number 9
_symmetry_space_group_name_Hall 'C -2yc'
_symmetry_space_group_name_H-M 'C 1 c 1'
_cell_angle_alpha 90
_cell_angle_beta 123.0
_cell_angle_gamma 90
_cell_formula_units_Z 4
_cell_length_a 12.83
_cell_length_b 9.026
_cell_length_c 13.44
_cell_volume 1305.307
_database_code_amcsd 0009366
_exptl_crystal_density_diffrn 1.456
_cod_original_formula_sum 'Na2 C O13 H20'
_cod_database_code 9011102

loop_
_space_group_symop_operation_xyz
x,y,z
1/2+x,1/2+y,z
x,-y,1/2+z
1/2+x,1/2-y,1/2+z

loop_
_atom_site_label
_atom_site_fract_x
_atom_site_fract_y
_atom_site_fract_z
_atom_site_occupancy
_atom_site_U_iso_or_equiv
_atom_site_type_symbol
_atom_site_attached_hydrogens
Na1 0.24000 0.22500 0.12800 1.00000 0.02153 Na 0
Na2 0.25200 0.27000 -0.12800 1.00000 0.02406 Na 0
C 0.25000 0.75400 0.00000 1.00000 0.01267 C 0
O11*1 0.26600 0.71800 0.09700 0.50000 0.04433 O 0
O12*1 0.34400 0.79300 -0.00300 0.50000 0.03166 O 0
O13*1 0.13900 0.79400 -0.09600 0.50000 0.02533 O 0
O11*2 0.25300 0.83400 -0.07300 0.50000 0.05826 O 0
O12*2 0.15100 0.67500 -0.00100 0.50000 0.04813 O 0
O13*2 0.33600 0.80900 0.09300 0.50000 0.05193 O 0
Wat1 0.12500 -0.01200 0.09100 1.00000 0.03800 O 2
Wat2 0.37600 -0.44000 0.20800 1.00000 0.02533 O 2
Wat3 0.09300 0.31200 0.17500 1.00000 0.02153 O 2
Wat4 0.37400 0.12100 0.32200 1.00000 0.02280 O 2
Wat5 0.13900 0.37400 -0.05800 1.00000 0.02786 O 2
Wat6 0.35500 0.12500 0.04700 1.00000 0.02533 O 2
Wat7 0.12800 0.04900 -0.21500 1.00000 0.03166 O 2
Wat8 0.37200 0.50200 -0.08000 1.00000 0.03040 O 2
Wat9 0.12000 0.37600 -0.33200 1.00000 0.03420 O 2
Wat10 0.39900 0.18700 -0.18600 1.00000 0.03420 O 2

loop_
_cod_changelog_entry_id
_cod_changelog_entry_author
_cod_changelog_entry_date
_cod_changelog_entry_text
1
;cod-tools version 3.8.0
Id: cif_guess_AMCSD_atom_types 9574 2023-05-10 09:00:05Z saulius
;
2023-05-10T18:52:56+03:00
;Derived atom types and hydrogen counts
from atom names that follow the AMCSD naming convention
(Wat == water, O-H == hydroxyl).
;
2
;cod-tools version 3.10.1
Id: cif_fix_AMCSD_atom_labels 10224 2024-08-07 11:09:31Z saulius
;
2024-08-07T19:40:02+03:00
;Changed the following '_atom_site_label' values:
the first duplicated label 'O11*'  converted to 'O11*1'
duplicated label 'O11*' at index 6 converted to 'O11*2'
the first duplicated label 'O12*'  converted to 'O12*1'
duplicated label 'O12*' at index 7 converted to 'O12*2'
the first duplicated label 'O13*'  converted to 'O13*1'
duplicated label 'O13*' at index 8 converted to 'O13*2'
;

loop_
_cod_related_entry_id
_cod_related_entry_database
_cod_related_entry_code
1 AMCSD 0009366
